data_7151844
loop_
_publ_author_name
'Bondalapati, Somasekhar'
'Reddy, Udagandla C.'
'Saha, Pipas'
'Saikia, Anil K.'

_publ_section_title
;
 An efficient synthesis of dihydro- and tetrahydropyrans via
 oxonium-ene cyclization reaction.
;
_journal_issue 9
_journal_name_full 'Organic &amp; biomolecular chemistry'
_journal_page_first 3428
_journal_page_last 3438
_journal_paper_doi 10.1039/c1ob00033k
_journal_volume 9
_journal_year 2011
_chemical_formula_moiety 'C19 H20 O4 S'
_chemical_formula_sum 'C19 H20 O4 S'
_chemical_formula_weight 344.41
_chemical_name_systematic
;
?
;
_space_group_IT_number 2
_symmetry_cell_setting triclinic
_symmetry_space_group_name_Hall '-P 1'
_symmetry_space_group_name_H-M 'P -1'
_atom_sites_solution_hydrogens geom
_atom_sites_solution_primary direct
_atom_sites_solution_secondary difmap
_audit_creation_method SHELXL-97
_cell_angle_alpha 101.883(3)
_cell_angle_beta 95.733(3)
_cell_angle_gamma 91.650(3)
_cell_formula_units_Z 4
_cell_length_a 9.8247(5)
_cell_length_b 11.1954(6)
_cell_length_c 16.1562(9)
_cell_measurement_reflns_used 6956
_cell_measurement_temperature 296(2)
_cell_measurement_theta_max 27.97
_cell_measurement_theta_min 2.33
_cell_volume 1728.04(16)
_computing_cell_refinement 'Bruker SMART'
_computing_data_collection 'Bruker SMART'
_computing_data_reduction 'Bruker SAINT'
_computing_molecular_graphics 'Bruker SHELXTL'
_computing_publication_material 'Bruker SHELXTL'
_computing_structure_refinement 'SHELXL-97 (Sheldrick, 1997)'
_computing_structure_solution 'SHELXS-97 (Sheldrick, 1990)'
_diffrn_ambient_temperature 296(2)
_diffrn_measured_fraction_theta_full 0.984
_diffrn_measured_fraction_theta_max 0.984
_diffrn_measurement_device_type 'CCD area detector'
_diffrn_measurement_method 'phi and omega scans'
_diffrn_radiation_monochromator graphite
_diffrn_radiation_source 'fine-focus sealed tube'
_diffrn_radiation_type MoK\a
_diffrn_radiation_wavelength 0.71073
_diffrn_reflns_av_R_equivalents 0.1139
_diffrn_reflns_av_sigmaI/netI 0.0826
_diffrn_reflns_limit_h_max 11
_diffrn_reflns_limit_h_min -13
_diffrn_reflns_limit_k_max 15
_diffrn_reflns_limit_k_min -9
_diffrn_reflns_limit_l_max 22
_diffrn_reflns_limit_l_min -17
_diffrn_reflns_number 18086
_diffrn_reflns_theta_full 29.66
_diffrn_reflns_theta_max 29.66
_diffrn_reflns_theta_min 1.30
_exptl_absorpt_coefficient_mu 0.207
_exptl_absorpt_correction_T_max 0.9501
_exptl_absorpt_correction_T_min 0.9219
_exptl_absorpt_correction_type multi-scan
_exptl_absorpt_process_details multi-scan
_exptl_crystal_colour yellow
_exptl_crystal_density_diffrn 1.324
_exptl_crystal_density_method 'not measured'
_exptl_crystal_description Rod
_exptl_crystal_F_000 728
_exptl_crystal_size_max 0.40
_exptl_crystal_size_mid 0.30
_exptl_crystal_size_min 0.25
_refine_diff_density_max 0.343
_refine_diff_density_min -0.427
_refine_diff_density_rms 0.056
_refine_ls_extinction_method none
_refine_ls_goodness_of_fit_ref 1.007
_refine_ls_hydrogen_treatment constr
_refine_ls_matrix_type full
_refine_ls_number_parameters 437
_refine_ls_number_reflns 8244
_refine_ls_number_restraints 0
_refine_ls_restrained_S_all 1.007
_refine_ls_R_factor_all 0.0798
_refine_ls_R_factor_gt 0.0514
_refine_ls_shift/su_max 0.001
_refine_ls_shift/su_mean 0.000
_refine_ls_structure_factor_coef Fsqd
_refine_ls_weighting_details 'calc w=1/[\s^2^(Fo^2^)+(0.0770P)^2^+0.0000P] where P=(Fo^2^+2Fc^2^)/3'
_refine_ls_weighting_scheme calc
_refine_ls_wR_factor_gt 0.1409
_refine_ls_wR_factor_ref 0.1578
_reflns_number_gt 5131
_reflns_number_total 9793
_reflns_threshold_expression >2sigma(I)
_cod_data_source_file c1ob00033k.txt
_cod_data_source_block ss-le
_cod_depositor_comments
;
The following automatic conversions were performed:
'_symmetry_cell_setting' value 'Triclinic' changed to 'triclinic'
according to '/home/saulius/struct/CIF-dictionaries/cif_core.dic'
dictionary named 'cif_core.dic' version 2.4.1 from 2010-06-29.

Automatic conversion script
Id: cif_fix_enum 1555 2011-01-17 13:19:09Z saulius 
;
_cod_original_sg_symbol_H-M P-1
_cod_database_code 7151844

loop_
_symmetry_equiv_pos_as_xyz
'x, y, z'
'-x, -y, -z'

loop_
_atom_site_label
_atom_site_type_symbol
_atom_site_fract_x
_atom_site_fract_y
_atom_site_fract_z
_atom_site_U_iso_or_equiv
_atom_site_adp_type
_atom_site_occupancy
_atom_site_symmetry_multiplicity
_atom_site_calc_flag
_atom_site_refinement_flags
_atom_site_disorder_assembly
_atom_site_disorder_group
S2 S 0.28461(5) 0.62319(4) 0.11906(3) 0.04944(15) Uani 1 1 d . . .
S1 S 0.94062(5) 0.88095(5) 0.87060(3) 0.05230(16) Uani 1 1 d . . .
C32 C 0.10569(19) 0.61406(16) 0.11421(10) 0.0433(4) Uani 1 1 d . . .
C37 C 0.0368(2) 0.50710(18) 0.11908(12) 0.0522(5) Uani 1 1 d . . .
H37 H 0.0852 0.4394 0.1270 0.063 Uiso 1 1 calc R . .
C35 C -0.1784(2) 0.6018(2) 0.10253(11) 0.0558(5) Uani 1 1 d . . .
C33 C 0.0335(2) 0.71420(18) 0.10186(13) 0.0547(5) Uani 1 1 d . . .
H33 H 0.0797 0.7855 0.0967 0.066 Uiso 1 1 calc R . .
C36 C -0.1040(2) 0.5012(2) 0.11217(12) 0.0581(5) Uani 1 1 d . . .
H36 H -0.1502 0.4283 0.1140 0.070 Uiso 1 1 calc R . .
C34 C -0.1072(2) 0.7075(2) 0.09730(13) 0.0597(5) Uani 1 1 d . . .
H34 H -0.1554 0.7758 0.0906 0.072 Uiso 1 1 calc R . .
C38 C -0.3322(2) 0.5960(3) 0.09895(15) 0.0811(7) Uani 1 1 d . . .
H38A H -0.3670 0.5139 0.0750 0.122 Uiso 1 1 calc R . .
H38B H -0.3693 0.6498 0.0641 0.122 Uiso 1 1 calc R . .
H38C H -0.3584 0.6208 0.1554 0.122 Uiso 1 1 calc R . .
O15 O 0.32680(15) 0.67712(14) 0.05318(9) 0.0658(4) Uani 1 1 d . . .
O13 O 0.33210(14) 0.72702(11) 0.20236(8) 0.0530(3) Uani 1 1 d . . .
C29 C 0.3174(2) 0.70553(17) 0.28415(12) 0.0501(5) Uani 1 1 d . . .
C30 C 0.2177(2) 0.76455(19) 0.32788(13) 0.0598(5) Uani 1 1 d . . .
H30 H 0.1563 0.8106 0.3017 0.072 Uiso 1 1 calc R . .
C26 C 0.2989(2) 0.6880(2) 0.45108(13) 0.0594(5) Uani 1 1 d . . .
C27 C 0.3974(2) 0.6281(2) 0.40550(14) 0.0682(6) Uani 1 1 d . . .
H27 H 0.4573 0.5802 0.4310 0.082 Uiso 1 1 calc R . .
C28 C 0.4087(2) 0.6383(2) 0.32156(13) 0.0637(6) Uani 1 1 d . . .
H28 H 0.4773 0.5999 0.2919 0.076 Uiso 1 1 calc R . .
C31 C 0.2090(2) 0.7552(2) 0.41109(14) 0.0652(6) Uani 1 1 d . . .
H31 H 0.1411 0.7951 0.4406 0.078 Uiso 1 1 calc R . .
C24 C 0.2841(2) 0.6793(2) 0.54226(13) 0.0660(6) Uani 1 1 d . . .
H24 H 0.2561 0.7584 0.5724 0.079 Uiso 1 1 calc R . .
C22 C 0.1812(2) 0.55757(18) 0.63616(13) 0.0584(5) Uani 1 1 d . . .
C23 C 0.1770(2) 0.58227(19) 0.54827(12) 0.0589(5) Uani 1 1 d . . .
H23A H 0.0869 0.6086 0.5318 0.071 Uiso 1 1 calc R . .
H23B H 0.1918 0.5072 0.5087 0.071 Uiso 1 1 calc R . .
C25 C 0.0624(3) 0.4868(2) 0.65452(15) 0.0758(7) Uani 1 1 d . . .
H25A H 0.0794 0.4707 0.7106 0.114 Uiso 1 1 calc R . .
H25B H 0.0486 0.4109 0.6136 0.114 Uiso 1 1 calc R . .
H25C H -0.0181 0.5331 0.6512 0.114 Uiso 1 1 calc R . .
C20 C 0.4088(3) 0.6649(3) 0.67061(14) 0.0889(8) Uani 1 1 d . . .
H20A H 0.4077 0.7502 0.6984 0.107 Uiso 1 1 calc R . .
H20B H 0.4920 0.6327 0.6931 0.107 Uiso 1 1 calc R . .
C21 C 0.2900(3) 0.5982(2) 0.69121(14) 0.0765(7) Uani 1 1 d . . .
H21 H 0.2913 0.5837 0.7459 0.092 Uiso 1 1 calc R . .
O12 O 0.41155(17) 0.65649(18) 0.58156(10) 0.0883(6) Uani 1 1 d . . .
C13 C 0.76382(19) 0.88569(17) 0.87877(11) 0.0468(4) Uani 1 1 d . . .
C16 C 0.4849(2) 0.8922(2) 0.89472(12) 0.0581(5) Uani 1 1 d . . .
C10 C 0.9055(2) 0.78978(18) 0.70753(12) 0.0514(5) Uani 1 1 d . . .
C14 C 0.6957(2) 0.98754(19) 0.86837(13) 0.0586(5) Uani 1 1 d . . .
H14 H 0.7417 1.0539 0.8553 0.070 Uiso 1 1 calc R . .
C18 C 0.6950(2) 0.78702(19) 0.89773(14) 0.0631(6) Uani 1 1 d . . .
H18 H 0.7416 0.7184 0.9055 0.076 Uiso 1 1 calc R . .
C9 C 0.7863(2) 0.7300(2) 0.66808(14) 0.0637(6) Uani 1 1 d . . .
H9 H 0.7341 0.6841 0.6964 0.076 Uiso 1 1 calc R . .
C4 C 0.6631(2) 0.9120(2) 0.45079(13) 0.0623(5) Uani 1 1 d . . .
H4A H 0.5791 0.8835 0.4689 0.075 Uiso 1 1 calc R . .
H4B H 0.6962 0.9869 0.4905 0.075 Uiso 1 1 calc R . .
C15 C 0.5572(2) 0.9898(2) 0.87762(14) 0.0663(6) Uani 1 1 d . . .
H15 H 0.5114 1.0598 0.8721 0.080 Uiso 1 1 calc R . .
C3 C 0.6335(2) 0.9383(2) 0.36389(14) 0.0628(5) Uani 1 1 d . . .
C7 C 0.8203(2) 0.8062(2) 0.54254(13) 0.0598(5) Uani 1 1 d . . .
C11 C 0.9853(2) 0.8560(2) 0.66717(13) 0.0641(6) Uani 1 1 d . . .
H11 H 1.0680 0.8939 0.6943 0.077 Uiso 1 1 calc R . .
C5 C 0.7693(2) 0.8162(2) 0.45300(13) 0.0646(6) Uani 1 1 d . . .
H5 H 0.7268 0.7368 0.4230 0.078 Uiso 1 1 calc R . .
C8 C 0.7437(2) 0.7385(2) 0.58506(14) 0.0686(6) Uani 1 1 d . . .
H8 H 0.6624 0.6981 0.5578 0.082 Uiso 1 1 calc R . .
C12 C 0.9399(3) 0.8658(2) 0.58386(13) 0.0685(6) Uani 1 1 d . . .
H12 H 0.9915 0.9132 0.5562 0.082 Uiso 1 1 calc R . .
C2 C 0.7166(3) 0.8992(2) 0.30542(14) 0.0770(7) Uani 1 1 d . . .
H2 H 0.6949 0.9134 0.2510 0.092 Uiso 1 1 calc R . .
C17 C 0.5568(2) 0.7912(2) 0.90493(15) 0.0693(6) Uani 1 1 d . . .
H17 H 0.5106 0.7242 0.9170 0.083 Uiso 1 1 calc R . .
C19 C 0.3338(2) 0.8935(3) 0.90056(16) 0.0862(8) Uani 1 1 d . . .
H19A H 0.3091 0.9757 0.9215 0.129 Uiso 1 1 calc R . .
H19B H 0.3097 0.8430 0.9387 0.129 Uiso 1 1 calc R . .
H19C H 0.2857 0.8627 0.8452 0.129 Uiso 1 1 calc R . .
C1 C 0.8414(3) 0.8344(3) 0.32210(14) 0.0883(8) Uani 1 1 d . . .
H1A H 0.8259 0.7489 0.2944 0.106 Uiso 1 1 calc R . .
H1B H 0.9156 0.8679 0.2971 0.106 Uiso 1 1 calc R . .
O4 O 0.88180(17) 0.84283(17) 0.41052(9) 0.0823(5) Uani 1 1 d . . .
O9 O 0.95155(14) 0.77212(11) 0.78988(8) 0.0552(3) Uani 1 1 d . . .
O11 O 1.00680(16) 0.83400(16) 0.93792(9) 0.0740(5) Uani 1 1 d . . .
O14 O 0.33573(14) 0.51059(12) 0.13146(9) 0.0631(4) Uani 1 1 d . . .
O10 O 0.98864(15) 0.99155(12) 0.85152(9) 0.0639(4) Uani 1 1 d . . .
C6 C 0.5095(3) 1.0074(2) 0.34951(16) 0.0802(7) Uani 1 1 d . . .
H6A H 0.5034 1.0238 0.2933 0.120 Uiso 1 1 calc R . .
H6B H 0.5155 1.0832 0.3906 0.120 Uiso 1 1 calc R . .
H6C H 0.4295 0.9599 0.3554 0.120 Uiso 1 1 calc R . .

loop_
_atom_site_aniso_label
_atom_site_aniso_U_11
_atom_site_aniso_U_22
_atom_site_aniso_U_33
_atom_site_aniso_U_23
_atom_site_aniso_U_13
_atom_site_aniso_U_12
S2 0.0401(3) 0.0542(3) 0.0556(3) 0.0138(2) 0.0084(2) 0.0008(2)
S1 0.0419(3) 0.0610(3) 0.0550(3) 0.0136(2) 0.0070(2) 0.0035(2)
C32 0.0394(10) 0.0499(10) 0.0409(9) 0.0104(8) 0.0051(8) 0.0005(8)
C37 0.0470(11) 0.0524(10) 0.0613(11) 0.0191(9) 0.0104(9) 0.0029(9)
C35 0.0395(11) 0.0828(14) 0.0421(9) 0.0068(10) 0.0038(8) 0.0013(10)
C33 0.0501(12) 0.0510(10) 0.0643(12) 0.0180(10) 0.0017(10) 0.0003(9)
C36 0.0495(12) 0.0654(12) 0.0610(12) 0.0161(10) 0.0114(10) -0.0084(10)
C34 0.0497(12) 0.0632(12) 0.0650(12) 0.0125(11) 0.0000(10) 0.0122(10)
C38 0.0453(13) 0.118(2) 0.0757(15) 0.0101(15) 0.0094(11) 0.0031(13)
O15 0.0536(9) 0.0884(10) 0.0615(8) 0.0258(8) 0.0173(7) -0.0053(8)
O13 0.0500(8) 0.0534(7) 0.0559(7) 0.0157(6) 0.0016(6) -0.0087(6)
C29 0.0446(11) 0.0531(10) 0.0521(10) 0.0134(9) 0.0006(9) -0.0095(9)
C30 0.0457(12) 0.0667(13) 0.0669(13) 0.0159(11) 0.0020(10) 0.0009(10)
C26 0.0497(13) 0.0712(13) 0.0546(11) 0.0110(11) 0.0022(10) -0.0144(10)
C27 0.0585(14) 0.0866(15) 0.0618(12) 0.0244(12) -0.0021(11) 0.0079(12)
C28 0.0524(13) 0.0786(14) 0.0618(12) 0.0171(11) 0.0071(10) 0.0109(11)
C31 0.0520(13) 0.0779(14) 0.0652(13) 0.0113(12) 0.0129(11) -0.0005(11)
C24 0.0568(14) 0.0826(15) 0.0564(12) 0.0124(12) 0.0040(11) -0.0081(12)
C22 0.0623(14) 0.0576(12) 0.0539(11) 0.0088(10) 0.0065(10) 0.0011(10)
C23 0.0539(13) 0.0662(12) 0.0540(11) 0.0105(10) 0.0005(10) -0.0052(10)
C25 0.0822(18) 0.0807(15) 0.0673(14) 0.0236(13) 0.0074(13) -0.0076(13)
C20 0.0756(19) 0.128(2) 0.0563(13) 0.0169(15) -0.0103(12) -0.0241(17)
C21 0.0792(18) 0.0975(18) 0.0531(12) 0.0201(13) 0.0035(12) -0.0088(15)
O12 0.0547(10) 0.1479(16) 0.0594(9) 0.0241(10) -0.0057(8) -0.0217(10)
C13 0.0405(10) 0.0524(10) 0.0489(10) 0.0133(9) 0.0060(8) 0.0031(8)
C16 0.0405(11) 0.0815(14) 0.0500(11) 0.0096(11) 0.0031(9) 0.0030(10)
C10 0.0453(11) 0.0542(11) 0.0555(11) 0.0094(9) 0.0111(9) 0.0091(9)
C14 0.0497(12) 0.0577(11) 0.0722(13) 0.0229(11) 0.0047(10) 0.0043(9)
C18 0.0522(13) 0.0565(11) 0.0883(15) 0.0287(11) 0.0152(11) 0.0072(10)
C9 0.0562(14) 0.0666(13) 0.0694(13) 0.0159(11) 0.0112(11) -0.0037(11)
C4 0.0596(13) 0.0670(13) 0.0582(12) 0.0053(11) 0.0125(10) 0.0028(11)
C15 0.0507(13) 0.0721(14) 0.0774(14) 0.0187(12) 0.0019(11) 0.0196(11)
C3 0.0622(14) 0.0621(12) 0.0611(12) 0.0069(11) 0.0053(11) 0.0005(11)
C7 0.0528(13) 0.0670(13) 0.0570(11) 0.0040(10) 0.0113(10) 0.0080(10)
C11 0.0511(13) 0.0797(14) 0.0599(12) 0.0112(11) 0.0093(10) -0.0085(11)
C5 0.0577(14) 0.0765(14) 0.0572(12) 0.0076(11) 0.0081(10) 0.0027(11)
C8 0.0530(14) 0.0775(15) 0.0710(14) 0.0096(12) 0.0009(11) -0.0044(11)
C12 0.0623(15) 0.0849(15) 0.0584(12) 0.0134(12) 0.0150(11) -0.0092(12)
C2 0.0800(18) 0.0968(18) 0.0533(12) 0.0136(13) 0.0064(12) 0.0100(15)
C17 0.0526(14) 0.0764(15) 0.0854(16) 0.0310(13) 0.0129(12) -0.0066(11)
C19 0.0450(14) 0.137(2) 0.0755(15) 0.0202(16) 0.0071(12) 0.0092(15)
C1 0.088(2) 0.122(2) 0.0543(13) 0.0112(14) 0.0178(13) 0.0221(17)
O4 0.0658(11) 0.1259(14) 0.0560(8) 0.0138(9) 0.0168(8) 0.0190(10)
O9 0.0543(8) 0.0539(7) 0.0594(8) 0.0128(7) 0.0102(7) 0.0142(6)
O11 0.0523(9) 0.1129(13) 0.0625(9) 0.0335(9) -0.0012(7) 0.0149(9)
O14 0.0478(8) 0.0569(8) 0.0840(10) 0.0130(8) 0.0063(7) 0.0081(7)
O10 0.0555(9) 0.0614(8) 0.0733(9) 0.0084(7) 0.0145(7) -0.0066(7)
C6 0.0803(18) 0.0866(17) 0.0761(15) 0.0205(14) 0.0101(13) 0.0111(14)

loop_
_atom_type_symbol
_atom_type_description
_atom_type_scat_dispersion_real
_atom_type_scat_dispersion_imag
_atom_type_scat_source
C C 0.0033 0.0016 'International Tables Vol C Tables 4.2.6.8 and 6.1.1.4'
H H 0.0000 0.0000 'International Tables Vol C Tables 4.2.6.8 and 6.1.1.4'
O O 0.0106 0.0060 'International Tables Vol C Tables 4.2.6.8 and 6.1.1.4'
S S 0.1246 0.1234 'International Tables Vol C Tables 4.2.6.8 and 6.1.1.4'

loop_
_geom_angle_atom_site_label_1
_geom_angle_atom_site_label_2
_geom_angle_atom_site_label_3
_geom_angle
_geom_angle_site_symmetry_1
_geom_angle_site_symmetry_3
_geom_angle_publ_flag
O14 S2 O15 120.45(9) . . ?
O14 S2 O13 108.92(8) . . ?
O15 S2 O13 102.12(8) . . ?
O14 S2 C32 109.06(9) . . ?
O15 S2 C32 110.57(9) . . ?
O13 S2 C32 104.35(8) . . ?
O11 S1 O10 121.25(10) . . ?
O11 S1 O9 102.19(9) . . ?
O10 S1 O9 108.56(8) . . ?
O11 S1 C13 110.23(9) . . ?
O10 S1 C13 109.34(9) . . ?
O9 S1 C13 103.63(8) . . ?
C37 C32 C33 120.14(18) . . ?
C37 C32 S2 120.74(14) . . ?
C33 C32 S2 119.06(14) . . ?
C36 C37 C32 119.53(18) . . ?
C34 C35 C36 118.07(19) . . ?
C34 C35 C38 121.1(2) . . ?
C36 C35 C38 120.9(2) . . ?
C34 C33 C32 119.47(19) . . ?
C37 C36 C35 121.3(2) . . ?
C33 C34 C35 121.42(19) . . ?
C29 O13 S2 120.41(11) . . ?
C28 C29 C30 121.12(19) . . ?
C28 C29 O13 120.58(18) . . ?
C30 C29 O13 117.96(18) . . ?
C29 C30 C31 119.6(2) . . ?
C31 C26 C27 118.30(19) . . ?
C31 C26 C24 119.2(2) . . ?
C27 C26 C24 122.5(2) . . ?
C26 C27 C28 121.2(2) . . ?
C29 C28 C27 118.7(2) . . ?
C26 C31 C30 121.1(2) . . ?
O12 C24 C23 110.56(19) . . ?
O12 C24 C26 109.08(18) . . ?
C23 C24 C26 112.57(18) . . ?
C21 C22 C25 124.7(2) . . ?
C21 C22 C23 118.6(2) . . ?
C25 C22 C23 116.69(19) . . ?
C22 C23 C24 112.26(17) . . ?
O12 C20 C21 113.2(2) . . ?
C22 C21 C20 123.7(2) . . ?
C24 O12 C20 111.67(19) . . ?
C14 C13 C18 120.41(19) . . ?
C14 C13 S1 120.17(15) . . ?
C18 C13 S1 119.40(15) . . ?
C15 C16 C17 117.35(19) . . ?
C15 C16 C19 121.8(2) . . ?
C17 C16 C19 120.8(2) . . ?
C9 C10 C11 121.8(2) . . ?
C9 C10 O9 117.85(18) . . ?
C11 C10 O9 120.14(19) . . ?
C13 C14 C15 118.8(2) . . ?
C17 C18 C13 119.4(2) . . ?
C10 C9 C8 119.1(2) . . ?
C3 C4 C5 112.00(16) . . ?
C16 C15 C14 122.3(2) . . ?
C2 C3 C6 124.4(2) . . ?
C2 C3 C4 119.2(2) . . ?
C6 C3 C4 116.31(18) . . ?
C12 C7 C8 118.8(2) . . ?
C12 C7 C5 121.6(2) . . ?
C8 C7 C5 119.5(2) . . ?
C10 C11 C12 118.6(2) . . ?
O4 C5 C7 109.21(18) . . ?
O4 C5 C4 110.34(18) . . ?
C7 C5 C4 112.57(16) . . ?
C7 C8 C9 120.9(2) . . ?
C7 C12 C11 120.8(2) . . ?
C3 C2 C1 123.4(2) . . ?
C18 C17 C16 121.7(2) . . ?
O4 C1 C2 113.29(19) . . ?
C5 O4 C1 111.05(19) . . ?
C10 O9 S1 119.02(11) . . ?

loop_
_geom_bond_atom_site_label_1
_geom_bond_atom_site_label_2
_geom_bond_distance
_geom_bond_site_symmetry_2
_geom_bond_publ_flag
S2 O14 1.4148(14) . ?
S2 O15 1.4169(14) . ?
S2 O13 1.6060(13) . ?
S2 C32 1.7508(19) . ?
S1 O11 1.4128(15) . ?
S1 O10 1.4154(14) . ?
S1 O9 1.6057(13) . ?
S1 C13 1.7566(19) . ?
C32 C37 1.379(3) . ?
C32 C33 1.382(3) . ?
C37 C36 1.375(3) . ?
C35 C34 1.379(3) . ?
C35 C36 1.387(3) . ?
C35 C38 1.506(3) . ?
C33 C34 1.377(3) . ?
O13 C29 1.411(2) . ?
C29 C28 1.362(3) . ?
C29 C30 1.371(3) . ?
C30 C31 1.380(3) . ?
C26 C31 1.375(3) . ?
C26 C27 1.380(3) . ?
C26 C24 1.517(3) . ?
C27 C28 1.399(3) . ?
C24 O12 1.401(3) . ?
C24 C23 1.514(3) . ?
C22 C21 1.325(3) . ?
C22 C25 1.480(3) . ?
C22 C23 1.498(3) . ?
C20 O12 1.425(3) . ?
C20 C21 1.470(4) . ?
C13 C14 1.370(3) . ?
C13 C18 1.382(3) . ?
C16 C15 1.377(3) . ?
C16 C17 1.380(3) . ?
C16 C19 1.497(3) . ?
C10 C9 1.362(3) . ?
C10 C11 1.363(3) . ?
C10 O9 1.417(2) . ?
C14 C15 1.384(3) . ?
C18 C17 1.375(3) . ?
C9 C8 1.388(3) . ?
C4 C3 1.495(3) . ?
C4 C5 1.521(3) . ?
C3 C2 1.324(3) . ?
C3 C6 1.486(3) . ?
C7 C12 1.373(3) . ?
C7 C8 1.377(3) . ?
C7 C5 1.510(3) . ?
C11 C12 1.402(3) . ?
C5 O4 1.414(3) . ?
C2 C1 1.473(4) . ?
C1 O4 1.427(3) . ?
